data_4516434
loop_
_publ_author_name
'Lei, Xiao-Wu'
'Yue, Cheng-Yang'
'Zhao, Jian-Qiang'
'Han, Yong-Fang'
'Yang, Jiang-Tao'
'Meng, Rong-Rong'
'Gao, Chuan-Sheng'
'Ding, Hao'
'Wang, Chun-Yan'
'Chen, Wan-Dong'

_publ_section_title
;
 Low-Dimensional Hybrid Cuprous Halides Directed by Transition Metal
 Complex: Syntheses, Crystal Structures, and Photocatalytic Properties
;
_journal_issue 11
_journal_name_full 'Crystal Growth &amp; Design'
_journal_page_first 5416
_journal_paper_doi 10.1021/acs.cgd.5b01037
_journal_volume 15
_journal_year 2015
_chemical_formula_sum 'C30 H24 Br8 Co Cu5 N6'
_chemical_formula_weight 1484.46
_space_group_IT_number 2
_space_group_name_Hall '-P 1'
_space_group_name_H-M_alt 'P -1'
_symmetry_cell_setting triclinic
_symmetry_space_group_name_H-M 'P -1'
_atom_sites_solution_hydrogens geom
_atom_sites_solution_primary direct
_atom_sites_solution_secondary difmap
_audit_creation_method SHELXL-97
_cell_angle_alpha 88.3670(10)
_cell_angle_beta 89.7470(10)
_cell_angle_gamma 83.3930(10)
_cell_formula_units_Z 2
_cell_length_a 9.4309(6)
_cell_length_b 10.9803(7)
_cell_length_c 19.8098(12)
_cell_measurement_temperature 296(2)
_cell_volume 2036.9(2)
_computing_cell_refinement 'APEX2 Software Suite (Bruker,2005)'
_computing_data_collection 'APEX2 Software Suite (Bruker,2005)'
_computing_data_reduction 'APEX2 Software Suite (Bruker,2005)'
_computing_structure_refinement 'SHELXL-97 (Sheldrick, 2008)'
_computing_structure_solution 'SHELXS-97 (Sheldrick, 2008)'
_diffrn_ambient_temperature 293(2)
_diffrn_measured_fraction_theta_full 0.980
_diffrn_measured_fraction_theta_max 0.980
_diffrn_measurement_device_type 'Bruker SMART CCD area detector'
_diffrn_measurement_method 'phi and omega scans'
_diffrn_radiation_monochromator graphite
_diffrn_radiation_source 'fine-focus sealed tube'
_diffrn_radiation_type MoK\a
_diffrn_radiation_wavelength 0.71073
_diffrn_reflns_av_R_equivalents 0.0400
_diffrn_reflns_av_sigmaI/netI 0.0554
_diffrn_reflns_limit_h_max 12
_diffrn_reflns_limit_h_min -12
_diffrn_reflns_limit_k_max 14
_diffrn_reflns_limit_k_min -14
_diffrn_reflns_limit_l_max 25
_diffrn_reflns_limit_l_min -25
_diffrn_reflns_number 23956
_diffrn_reflns_theta_full 27.52
_diffrn_reflns_theta_max 27.52
_diffrn_reflns_theta_min 1.87
_exptl_absorpt_coefficient_mu 10.839
_exptl_absorpt_correction_T_max 0.3331
_exptl_absorpt_correction_T_min 0.2932
_exptl_absorpt_correction_type multi-scan
_exptl_absorpt_process_details 'SADABS; Bruker, 2000'
_exptl_crystal_colour 'dark red'
_exptl_crystal_density_diffrn 2.420
_exptl_crystal_density_method 'not measured'
_exptl_crystal_description block
_exptl_crystal_F_000 1396
_exptl_crystal_size_max 0.15
_exptl_crystal_size_mid 0.14
_exptl_crystal_size_min 0.13
_refine_diff_density_max 2.061
_refine_diff_density_min -0.831
_refine_diff_density_rms 0.148
_refine_ls_extinction_coef 0
_refine_ls_extinction_method SHELXL
_refine_ls_goodness_of_fit_ref 1.046
_refine_ls_hydrogen_treatment mixed
_refine_ls_matrix_type full
_refine_ls_number_parameters 451
_refine_ls_number_reflns 9190
_refine_ls_number_restraints 0
_refine_ls_restrained_S_all 1.046
_refine_ls_R_factor_all 0.0770
_refine_ls_R_factor_gt 0.0423
_refine_ls_shift/su_max 0.001
_refine_ls_shift/su_mean 0.000
_refine_ls_structure_factor_coef Fsqd
_refine_ls_weighting_details 'calc w=1/[\s^2^(Fo^2^)+(0.0717P)^2^+2.3123P] where P=(Fo^2^+2Fc^2^)/3'
_refine_ls_weighting_scheme calc
_refine_ls_wR_factor_gt 0.1275
_refine_ls_wR_factor_ref 0.1423
_reflns_number_gt 6076
_reflns_number_total 9190
_reflns_threshold_expression >2sigma(I)
_cod_data_source_file cg5b01037_si_009.cif
_cod_data_source_block C30H24Br8CoCu5N6
_cod_original_sg_symbol_H-M P-1
_cod_database_code 4516434

loop_
_symmetry_equiv_pos_as_xyz
'x, y, z'
'-x, -y, -z'

loop_
_atom_site_label
_atom_site_type_symbol
_atom_site_fract_x
_atom_site_fract_y
_atom_site_fract_z
_atom_site_U_iso_or_equiv
_atom_site_adp_type
_atom_site_occupancy
_atom_site_symmetry_multiplicity
_atom_site_calc_flag
Br1 Br 0.74868(8) 0.25479(7) 0.01812(4) 0.04491(19) Uani 1 1 d
Br2 Br 1.21017(8) 0.46469(7) -0.51735(3) 0.04402(19) Uani 1 1 d
Br3 Br 1.06080(8) 0.52746(7) -0.32041(3) 0.04271(18) Uani 1 1 d
Br4 Br 1.15871(8) 0.11127(7) 0.00130(4) 0.0530(2) Uani 1 1 d
Br5 Br 1.08278(9) -0.06483(7) -0.18175(4) 0.0525(2) Uani 1 1 d
Br6 Br 1.32506(8) 0.20192(7) -0.26068(5) 0.0562(2) Uani 1 1 d
Br7 Br 0.93250(10) 0.28956(8) -0.16658(4) 0.0607(2) Uani 1 1 d
Br8 Br 1.01400(10) 0.21312(7) -0.41068(5) 0.0604(2) Uani 1 1 d
Cu1 Cu 1.01869(11) 0.44169(9) -0.43449(5) 0.0562(3) Uani 1 1 d
Cu2 Cu 1.12155(11) 0.14360(9) -0.20514(5) 0.0558(3) Uani 1 1 d
Cu3 Cu 0.94890(12) 0.20312(10) -0.05669(5) 0.0599(3) Uani 1 1 d
Cu4 Cu 0.90798(14) 0.06195(10) 0.06109(6) 0.0689(3) Uani 1 1 d
Cu5 Cu 1.13484(12) 0.31138(10) -0.32306(6) 0.0632(3) Uani 1 1 d
Co1 Co 0.57564(8) 0.70843(7) -0.24478(4) 0.02523(18) Uani 1 1 d
N2 N 0.6994(5) 0.7955(4) -0.3008(3) 0.0290(11) Uani 1 1 d
N4 N 0.5978(5) 0.5626(4) -0.2973(2) 0.0264(11) Uani 1 1 d
N3 N 0.4249(5) 0.7603(5) -0.3085(2) 0.0291(11) Uani 1 1 d
N6 N 0.7246(5) 0.6515(5) -0.1803(3) 0.0292(11) Uani 1 1 d
N5 N 0.4595(5) 0.6151(5) -0.1854(2) 0.0292(11) Uani 1 1 d
N1 N 0.5559(5) 0.8594(5) -0.1951(3) 0.0306(11) Uani 1 1 d
C15 C 0.4066(6) 0.6776(6) -0.3558(3) 0.0303(13) Uani 1 1 d
C16 C 0.4982(7) 0.5607(6) -0.3462(3) 0.0295(13) Uani 1 1 d
C25 C 0.5362(7) 0.5515(6) -0.1352(3) 0.0315(14) Uani 1 1 d
C26 C 0.6801(7) 0.5868(6) -0.1279(3) 0.0317(14) Uani 1 1 d
C6 C 0.7178(7) 0.9083(6) -0.2792(3) 0.0336(14) Uani 1 1 d
C5 C 0.6419(7) 0.9415(6) -0.2166(3) 0.0344(15) Uani 1 1 d
C11 C 0.3479(7) 0.8701(6) -0.3120(3) 0.0391(16) Uani 1 1 d
H11 H 0.3590 0.9263 -0.2787 0.047 Uiso 1 1 calc
C21 C 0.3265(6) 0.5869(6) -0.1981(3) 0.0350(15) Uani 1 1 d
H21 H 0.2722 0.6323 -0.2311 0.042 Uiso 1 1 calc
C17 C 0.4884(8) 0.4562(7) -0.3826(4) 0.0454(18) Uani 1 1 d
H17 H 0.4179 0.4545 -0.4152 0.055 Uiso 1 1 calc
C20 C 0.6942(7) 0.4636(6) -0.2863(3) 0.0339(14) Uani 1 1 d
H20 H 0.7646 0.4658 -0.2538 0.041 Uiso 1 1 calc
C22 C 0.2684(7) 0.4934(7) -0.1638(3) 0.0405(16) Uani 1 1 d
H22 H 0.1776 0.4749 -0.1745 0.049 Uiso 1 1 calc
C24 C 0.4802(8) 0.4584(6) -0.0979(3) 0.0419(16) Uani 1 1 d
H24 H 0.5328 0.4173 -0.0629 0.050 Uiso 1 1 calc
C27 C 0.7667(8) 0.5562(6) -0.0723(4) 0.0451(17) Uani 1 1 d
H27 H 0.7348 0.5098 -0.0366 0.054 Uiso 1 1 calc
C12 C 0.2514(8) 0.9023(7) -0.3640(4) 0.0489(19) Uani 1 1 d
H12 H 0.2005 0.9801 -0.3664 0.059 Uiso 1 1 calc
C30 C 0.8555(7) 0.6847(6) -0.1789(3) 0.0367(15) Uani 1 1 d
H30 H 0.8868 0.7282 -0.2160 0.044 Uiso 1 1 calc
C1 C 0.4787(7) 0.8811(7) -0.1393(3) 0.0415(16) Uani 1 1 d
H1 H 0.4177 0.8247 -0.1251 0.050 Uiso 1 1 calc
C14 C 0.3111(7) 0.7041(7) -0.4080(3) 0.0408(16) Uani 1 1 d
H14 H 0.2997 0.6463 -0.4403 0.049 Uiso 1 1 calc
C18 C 0.5856(9) 0.3550(7) -0.3696(4) 0.051(2) Uani 1 1 d
H18 H 0.5803 0.2833 -0.3929 0.061 Uiso 1 1 calc
C19 C 0.6894(8) 0.3595(6) -0.3226(4) 0.0430(17) Uani 1 1 d
H19 H 0.7572 0.2920 -0.3151 0.052 Uiso 1 1 calc
C10 C 0.7622(8) 0.7531(6) -0.3576(3) 0.0393(16) Uani 1 1 d
H10 H 0.7489 0.6749 -0.3713 0.047 Uiso 1 1 calc
C29 C 0.9473(7) 0.6574(6) -0.1250(4) 0.0424(17) Uani 1 1 d
H29 H 1.0390 0.6809 -0.1258 0.051 Uiso 1 1 calc
C9 C 0.8476(9) 0.8240(7) -0.3970(4) 0.0513(19) Uani 1 1 d
H9 H 0.8905 0.7938 -0.4365 0.062 Uiso 1 1 calc
C7 C 0.8018(9) 0.9813(6) -0.3170(4) 0.052(2) Uani 1 1 d
H7 H 0.8146 1.0591 -0.3027 0.062 Uiso 1 1 calc
C28 C 0.8990(8) 0.5946(6) -0.0702(4) 0.0473(19) Uani 1 1 d
H28 H 0.9560 0.5784 -0.0320 0.057 Uiso 1 1 calc
C13 C 0.2326(8) 0.8188(7) -0.4114(4) 0.0462(18) Uani 1 1 d
H13 H 0.1670 0.8384 -0.4460 0.055 Uiso 1 1 calc
C23 C 0.3470(8) 0.4275(7) -0.1132(4) 0.0467(18) Uani 1 1 d
H23 H 0.3102 0.3634 -0.0898 0.056 Uiso 1 1 calc
C4 C 0.6566(8) 1.0452(7) -0.1814(4) 0.0459(18) Uani 1 1 d
H4 H 0.7185 1.1005 -0.1963 0.055 Uiso 1 1 calc
C3 C 0.5769(9) 1.0654(7) -0.1231(4) 0.056(2) Uani 1 1 d
H3 H 0.5852 1.1347 -0.0982 0.067 Uiso 1 1 calc
C8 C 0.8663(9) 0.9383(7) -0.3760(4) 0.058(2) Uani 1 1 d
H8 H 0.9223 0.9873 -0.4013 0.069 Uiso 1 1 calc
C2 C 0.4859(8) 0.9835(8) -0.1021(4) 0.054(2) Uani 1 1 d
H2 H 0.4304 0.9969 -0.0635 0.064 Uiso 1 1 calc

loop_
_atom_site_aniso_label
_atom_site_aniso_U_11
_atom_site_aniso_U_22
_atom_site_aniso_U_33
_atom_site_aniso_U_23
_atom_site_aniso_U_13
_atom_site_aniso_U_12
Br1 0.0503(4) 0.0406(4) 0.0418(4) 0.0065(3) -0.0010(3) 0.0018(3)
Br2 0.0498(4) 0.0493(4) 0.0347(4) -0.0060(3) -0.0054(3) -0.0120(3)
Br3 0.0506(4) 0.0407(4) 0.0374(4) -0.0002(3) -0.0064(3) -0.0078(3)
Br4 0.0470(4) 0.0508(5) 0.0596(5) -0.0172(4) -0.0057(4) 0.0049(3)
Br5 0.0703(5) 0.0448(4) 0.0445(4) 0.0069(3) -0.0031(4) -0.0176(4)
Br6 0.0480(4) 0.0448(5) 0.0745(6) 0.0090(4) -0.0006(4) -0.0022(3)
Br7 0.0699(6) 0.0499(5) 0.0572(5) 0.0134(4) 0.0113(4) 0.0107(4)
Br8 0.0775(6) 0.0310(4) 0.0748(6) 0.0047(4) -0.0034(5) -0.0167(4)
Cu1 0.0668(7) 0.0533(6) 0.0485(6) 0.0074(5) -0.0041(5) -0.0094(5)
Cu2 0.0570(6) 0.0510(6) 0.0599(6) 0.0005(5) -0.0035(5) -0.0089(5)
Cu3 0.0675(7) 0.0562(7) 0.0564(6) 0.0020(5) -0.0058(5) -0.0097(5)
Cu4 0.0949(9) 0.0546(7) 0.0566(7) -0.0036(5) -0.0135(6) -0.0042(6)
Cu5 0.0614(7) 0.0532(6) 0.0733(7) 0.0125(5) -0.0024(5) -0.0031(5)
Co1 0.0264(4) 0.0230(4) 0.0266(4) -0.0007(3) -0.0011(3) -0.0041(3)
N2 0.036(3) 0.021(3) 0.031(3) 0.000(2) -0.002(2) -0.007(2)
N4 0.030(3) 0.021(3) 0.029(3) 0.003(2) 0.000(2) -0.009(2)
N3 0.031(3) 0.028(3) 0.029(3) -0.002(2) 0.000(2) -0.005(2)
N6 0.029(3) 0.028(3) 0.031(3) -0.002(2) -0.004(2) -0.007(2)
N5 0.030(3) 0.030(3) 0.028(3) -0.002(2) 0.001(2) -0.004(2)
N1 0.030(3) 0.029(3) 0.032(3) -0.003(2) -0.004(2) 0.001(2)
C15 0.033(3) 0.030(3) 0.029(3) -0.004(3) 0.003(3) -0.006(3)
C16 0.037(3) 0.025(3) 0.027(3) 0.005(2) 0.002(3) -0.009(3)
C25 0.036(3) 0.029(3) 0.030(3) 0.000(3) -0.003(3) -0.003(3)
C26 0.036(3) 0.026(3) 0.033(3) 0.000(3) -0.007(3) -0.004(3)
C6 0.034(3) 0.020(3) 0.047(4) 0.003(3) -0.005(3) -0.004(3)
C5 0.035(3) 0.026(3) 0.042(4) -0.003(3) -0.006(3) -0.001(3)
C11 0.043(4) 0.031(4) 0.042(4) -0.003(3) -0.003(3) 0.003(3)
C21 0.024(3) 0.044(4) 0.038(4) -0.001(3) 0.004(3) -0.008(3)
C17 0.057(5) 0.031(4) 0.050(4) -0.007(3) -0.009(4) -0.011(3)
C20 0.033(3) 0.027(3) 0.041(4) 0.000(3) 0.003(3) 0.000(3)
C22 0.036(4) 0.049(4) 0.040(4) -0.007(3) 0.006(3) -0.016(3)
C24 0.052(4) 0.036(4) 0.037(4) 0.008(3) -0.003(3) -0.007(3)
C27 0.056(5) 0.033(4) 0.046(4) 0.010(3) -0.010(3) -0.007(3)
C12 0.054(5) 0.036(4) 0.055(5) 0.004(3) -0.019(4) 0.004(3)
C30 0.033(3) 0.031(4) 0.045(4) -0.002(3) -0.003(3) -0.002(3)
C1 0.043(4) 0.043(4) 0.038(4) -0.007(3) 0.000(3) -0.001(3)
C14 0.045(4) 0.043(4) 0.036(4) -0.005(3) -0.011(3) -0.009(3)
C18 0.066(5) 0.033(4) 0.056(5) -0.017(4) 0.005(4) -0.006(4)
C19 0.052(4) 0.024(3) 0.051(4) 0.000(3) 0.006(4) 0.003(3)
C10 0.049(4) 0.033(4) 0.038(4) -0.002(3) 0.007(3) -0.011(3)
C29 0.035(4) 0.030(4) 0.061(5) 0.001(3) -0.017(3) -0.002(3)
C9 0.057(5) 0.046(5) 0.051(5) 0.004(4) 0.023(4) -0.013(4)
C7 0.060(5) 0.026(4) 0.071(5) 0.001(4) 0.007(4) -0.018(3)
C28 0.055(5) 0.033(4) 0.054(5) 0.008(3) -0.029(4) -0.007(3)
C13 0.051(4) 0.044(4) 0.042(4) 0.005(3) -0.020(3) -0.002(3)
C23 0.057(5) 0.040(4) 0.046(4) 0.002(3) 0.012(4) -0.020(4)
C4 0.050(4) 0.034(4) 0.054(5) -0.012(3) -0.012(4) -0.002(3)
C3 0.061(5) 0.047(5) 0.059(5) -0.023(4) -0.016(4) 0.001(4)
C8 0.072(6) 0.039(4) 0.067(5) 0.007(4) 0.023(4) -0.025(4)
C2 0.050(5) 0.058(5) 0.050(5) -0.024(4) -0.002(4) 0.011(4)

loop_
_atom_type_symbol
_atom_type_description
_atom_type_scat_dispersion_real
_atom_type_scat_dispersion_imag
_atom_type_scat_source
C C 0.0033 0.0016 'International Tables Vol C Tables 4.2.6.8 and 6.1.1.4'
H H 0.0000 0.0000 'International Tables Vol C Tables 4.2.6.8 and 6.1.1.4'
N N 0.0061 0.0033 'International Tables Vol C Tables 4.2.6.8 and 6.1.1.4'
Co Co 0.3494 0.9721 'International Tables Vol C Tables 4.2.6.8 and 6.1.1.4'
Cu Cu 0.3201 1.2651 'International Tables Vol C Tables 4.2.6.8 and 6.1.1.4'
Br Br -0.2901 2.4595 'International Tables Vol C Tables 4.2.6.8 and 6.1.1.4'

loop_
_geom_angle_atom_site_label_1
_geom_angle_atom_site_label_2
_geom_angle_atom_site_label_3
_geom_angle
_geom_angle_site_symmetry_1
_geom_angle_site_symmetry_3
Cu3 Br1 Cu4 68.45(4) . .
Cu1 Br2 Cu1 71.10(4) . 2_764
Cu5 Br3 Cu1 68.10(4) . .
Cu3 Br4 Cu4 78.69(4) . 2_755
Cu3 Br4 Cu4 66.00(4) . .
Cu4 Br4 Cu4 76.39(5) 2_755 .
Cu2 Br5 Cu4 98.24(5) . 2_755
Cu2 Br6 Cu5 77.13(4) . .
Cu3 Br7 Cu2 91.54(5) . .
Cu5 Br8 Cu1 67.31(4) . .
Br2 Cu1 Br2 108.90(4) . 2_764
Br2 Cu1 Br3 114.31(5) . .
Br2 Cu1 Br3 110.86(5) 2_764 .
Br2 Cu1 Br8 107.49(5) . .
Br2 Cu1 Br8 110.90(5) 2_764 .
Br3 Cu1 Br8 104.27(4) . .
Br2 Cu1 Cu5 108.71(5) . .
Br2 Cu1 Cu5 142.32(5) 2_764 .
Br3 Cu1 Cu5 53.77(4) . .
Br8 Cu1 Cu5 54.26(4) . .
Br2 Cu1 Cu1 54.46(4) . 2_764
Br2 Cu1 Cu1 54.44(4) 2_764 2_764
Br3 Cu1 Cu1 131.31(6) . 2_764
Br8 Cu1 Cu1 124.42(6) . 2_764
Cu5 Cu1 Cu1 163.03(7) . 2_764
Br6 Cu2 Br5 123.76(5) . .
Br6 Cu2 Br7 122.63(5) . .
Br5 Cu2 Br7 113.62(5) . .
Br6 Cu2 Cu5 51.76(4) . .
Br5 Cu2 Cu5 138.51(5) . .
Br7 Cu2 Cu5 85.59(4) . .
Br7 Cu3 Br4 127.87(6) . .
Br7 Cu3 Br1 117.10(5) . .
Br4 Cu3 Br1 113.11(5) . .
Br7 Cu3 Cu4 163.73(6) . .
Br4 Cu3 Cu4 62.90(4) . .
Br1 Cu3 Cu4 58.41(4) . .
Br5 Cu4 Br4 123.55(6) 2_755 2_755
Br5 Cu4 Br1 108.49(5) 2_755 .
Br4 Cu4 Br1 107.32(5) 2_755 .
Br5 Cu4 Br4 112.70(5) 2_755 .
Br4 Cu4 Br4 103.61(5) 2_755 .
Br1 Cu4 Br4 98.14(5) . .
Br5 Cu4 Cu3 142.88(5) 2_755 .
Br4 Cu4 Cu3 93.57(5) 2_755 .
Br1 Cu4 Cu3 53.14(4) . .
Br4 Cu4 Cu3 51.10(4) . .
Br6 Cu5 Br3 126.40(6) . .
Br6 Cu5 Br8 120.91(6) . .
Br3 Cu5 Br8 112.17(5) . .
Br6 Cu5 Cu1 153.69(6) . .
Br3 Cu5 Cu1 58.13(4) . .
Br8 Cu5 Cu1 58.43(4) . .
Br6 Cu5 Cu2 51.11(4) . .
Br3 Cu5 Cu2 123.53(5) . .
Br8 Cu5 Cu2 103.42(5) . .
Cu1 Cu5 Cu2 153.14(5) . .
N2 Co1 N4 94.8(2) . .
N2 Co1 N3 87.6(2) . .
N4 Co1 N3 83.4(2) . .
N2 Co1 N6 93.9(2) . .
N4 Co1 N6 95.5(2) . .
N3 Co1 N6 178.2(2) . .
N2 Co1 N1 83.0(2) . .
N4 Co1 N1 177.6(2) . .
N3 Co1 N1 95.6(2) . .
N6 Co1 N1 85.6(2) . .
N2 Co1 N5 176.8(2) . .
N4 Co1 N5 84.7(2) . .
N3 Co1 N5 95.5(2) . .
N6 Co1 N5 83.0(2) . .
N1 Co1 N5 97.6(2) . .
C10 N2 C6 120.7(6) . .
C10 N2 Co1 124.9(4) . .
C6 N2 Co1 114.3(4) . .
C20 N4 C16 119.6(5) . .
C20 N4 Co1 126.1(4) . .
C16 N4 Co1 114.1(4) . .
C11 N3 C15 119.3(5) . .
C11 N3 Co1 126.2(4) . .
C15 N3 Co1 114.3(4) . .
C30 N6 C26 118.8(5) . .
C30 N6 Co1 126.4(4) . .
C26 N6 Co1 114.1(4) . .
C21 N5 C25 118.4(5) . .
C21 N5 Co1 126.6(4) . .
C25 N5 Co1 113.1(4) . .
C1 N1 C5 119.0(6) . .
C1 N1 Co1 126.2(5) . .
C5 N1 Co1 114.3(4) . .
N3 C15 C14 121.5(6) . .
N3 C15 C16 113.8(5) . .
C14 C15 C16 124.7(6) . .
N4 C16 C17 121.1(6) . .
N4 C16 C15 113.8(5) . .
C17 C16 C15 125.1(6) . .
N5 C25 C24 121.1(6) . .
N5 C25 C26 113.5(5) . .
C24 C25 C26 125.4(6) . .
N6 C26 C27 121.2(6) . .
N6 C26 C25 114.5(5) . .
C27 C26 C25 124.3(6) . .
N2 C6 C7 119.3(6) . .
N2 C6 C5 114.2(6) . .
C7 C6 C5 126.4(6) . .
N1 C5 C4 121.8(6) . .
N1 C5 C6 113.6(5) . .
C4 C5 C6 124.5(6) . .
N3 C11 C12 121.6(6) . .
N5 C21 C22 122.4(6) . .
C18 C17 C16 118.3(7) . .
N4 C20 C19 120.7(6) . .
C21 C22 C23 119.2(6) . .
C23 C24 C25 119.8(6) . .
C28 C27 C26 119.7(7) . .
C13 C12 C11 119.0(7) . .
N6 C30 C29 123.0(6) . .
N1 C1 C2 122.5(7) . .
C15 C14 C13 118.6(6) . .
C19 C18 C17 120.1(6) . .
C18 C19 C20 120.0(6) . .
N2 C10 C9 121.5(6) . .
C28 C29 C30 118.0(6) . .
C8 C9 C10 118.4(7) . .
C8 C7 C6 120.2(7) . .
C27 C28 C29 119.2(6) . .
C12 C13 C14 119.9(6) . .
C24 C23 C22 118.9(6) . .
C5 C4 C3 118.2(7) . .
C2 C3 C4 120.1(7) . .
C9 C8 C7 119.8(7) . .
C3 C2 C1 118.3(7) . .

loop_
_geom_bond_atom_site_label_1
_geom_bond_atom_site_label_2
_geom_bond_distance
_geom_bond_site_symmetry_2
Br1 Cu3 2.4208(13) .
Br1 Cu4 2.5772(13) .
Br2 Cu1 2.4646(13) .
Br2 Cu1 2.4652(13) 2_764
Br3 Cu5 2.3969(13) .
Br3 Cu1 2.5233(12) .
Br4 Cu3 2.3973(13) .
Br4 Cu4 2.4407(13) 2_755
Br4 Cu4 2.7424(15) .
Br5 Cu2 2.3910(13) .
Br5 Cu4 2.3934(13) 2_755
Br6 Cu2 2.3512(13) .
Br6 Cu5 2.3724(13) .
Br7 Cu3 2.3483(13) .
Br7 Cu2 2.3940(13) .
Br8 Cu5 2.4255(15) .
Br8 Cu1 2.5459(13) .
Cu1 Br2 2.4652(13) 2_764
Cu1 Cu5 2.7569(15) .
Cu1 Cu1 2.8663(19) 2_764
Cu2 Cu5 2.9447(15) .
Cu3 Cu4 2.8142(16) .
Cu4 Br5 2.3934(13) 2_755
Cu4 Br4 2.4408(13) 2_755
Co1 N2 1.922(5) .
Co1 N4 1.925(5) .
Co1 N3 1.931(5) .
Co1 N6 1.941(5) .
Co1 N1 1.941(5) .
Co1 N5 1.953(5) .
N2 C10 1.340(8) .
N2 C6 1.352(8) .
N4 C20 1.348(8) .
N4 C16 1.353(7) .
N3 C11 1.334(8) .
N3 C15 1.347(7) .
N6 C30 1.327(8) .
N6 C26 1.334(8) .
N5 C21 1.352(7) .
N5 C25 1.360(8) .
N1 C1 1.333(8) .
N1 C5 1.340(8) .
C15 C14 1.377(9) .
C15 C16 1.471(9) .
C16 C17 1.386(9) .
C25 C24 1.395(9) .
C25 C26 1.463(8) .
C26 C27 1.384(9) .
C6 C7 1.392(9) .
C6 C5 1.464(9) .
C5 C4 1.373(9) .
C11 C12 1.389(9) .
C21 C22 1.379(9) .
C17 C18 1.376(11) .
C20 C19 1.373(9) .
C22 C23 1.386(10) .
C24 C23 1.375(10) .
C27 C28 1.364(10) .
C12 C13 1.357(10) .
C30 C29 1.383(9) .
C1 C2 1.371(10) .
C14 C13 1.385(10) .
C18 C19 1.359(10) .
C10 C9 1.402(10) .
C29 C28 1.374(10) .
C9 C8 1.364(11) .
C7 C8 1.385(11) .
C4 C3 1.383(11) .
C3 C2 1.368(12) .

loop_
_geom_hbond_atom_site_label_D
_geom_hbond_atom_site_label_H
_geom_hbond_atom_site_label_A
_geom_hbond_distance_DH
_geom_hbond_distance_HA
_geom_hbond_distance_DA
_geom_hbond_angle_DHA
_geom_hbond_site_symmetry_A
C1 H1 Br1 0.93 2.81 3.616(7) 145.6 2_665
C8 H8 Br8 0.93 2.72 3.515(7) 144.0 1_565
C10 H10 Br2 0.93 2.72 3.480(7) 139.1 2_764
C20 H20 Br7 0.93 2.89 3.624(7) 136.4 1
C14 H14 Br2 0.93 2.75 3.665(7) 166.3 1_455
C17 H17 Br2 0.93 2.81 3.742(7) 176.0 1_455

loop_
_platon_squeeze_void_nr
_platon_squeeze_void_average_x
_platon_squeeze_void_average_y
_platon_squeeze_void_average_z
_platon_squeeze_void_volume
_platon_squeeze_void_count_electrons
1 0.500 0.000 0.500 120.1 27.9
